data_2222325
loop_
_publ_author_name
'Wang, Jun-Ling'
'Meng, Shuang-Ming'
'Tian, Mao-Zhong'
'Feng, Feng'

_publ_section_title
;
 1-[1-(Hydroxyimino)ethyl]-<i>N</i>-(2-methoxyphenyl)cyclopropanecarboxamide
;
_journal_coeditor_code HB2995
_journal_issue 7
_journal_name_full 'Acta Crystallographica Section E'
_journal_page_first o1618
_journal_paper_doi 10.1107/S1600536809022260
_journal_volume 65
_journal_year 2009
_chemical_formula_iupac 'C13 H16 N2 O3'
_chemical_formula_moiety 'C13 H16 N2 O3'
_chemical_formula_sum 'C13 H16 N2 O3'
_chemical_formula_weight 248.28
_chemical_name_systematic
;
1-[1-(Hydroxyimino)ethyl]-<i>N</i>-(2-methoxyphenyl)cyclopropanecarboxamide
;
_space_group_IT_number 14
_symmetry_cell_setting monoclinic
_symmetry_space_group_name_Hall '-P 2ybc'
_symmetry_space_group_name_H-M 'P 1 21/c 1'
_atom_sites_solution_hydrogens geom
_atom_sites_solution_primary direct
_atom_sites_solution_secondary difmap
_audit_creation_method SHELXL-97
_cell_angle_alpha 90.00
_cell_angle_beta 100.055(6)
_cell_angle_gamma 90.00
_cell_formula_units_Z 4
_cell_length_a 16.062(6)
_cell_length_b 5.483(2)
_cell_length_c 14.250(6)
_cell_measurement_reflns_used 2432
_cell_measurement_temperature 293(2)
_cell_measurement_theta_max 26.1
_cell_measurement_theta_min 1.3
_cell_volume 1235.7(8)
_computing_cell_refinement 'SAINT (Bruker, 1999)'
_computing_data_collection 'SMART (Bruker, 1999)'
_computing_data_reduction 'SAINT (Bruker, 1999)'
_computing_molecular_graphics 'SHELXTL-Plus (Sheldrick, 2008)'
_computing_publication_material 'SHELXL97 (Sheldrick, 1008)'
_computing_structure_refinement 'SHELXL97 (Sheldrick, 1008)'
_computing_structure_solution 'SHELXS97 (Sheldrick, 2008)'
_diffrn_ambient_temperature 293(2)
_diffrn_measured_fraction_theta_full 0.994
_diffrn_measured_fraction_theta_max 0.994
_diffrn_measurement_device_type 'Bruker SMART APEX CCD'
_diffrn_measurement_method \w
_diffrn_radiation_monochromator graphite
_diffrn_radiation_source 'fine-focus sealed tube'
_diffrn_radiation_type MoK\a
_diffrn_radiation_wavelength 0.71069
_diffrn_reflns_av_R_equivalents 0.0440
_diffrn_reflns_av_sigmaI/netI 0.0596
_diffrn_reflns_limit_h_max 19
_diffrn_reflns_limit_h_min -9
_diffrn_reflns_limit_k_max 6
_diffrn_reflns_limit_k_min -6
_diffrn_reflns_limit_l_max 17
_diffrn_reflns_limit_l_min -17
_diffrn_reflns_number 6430
_diffrn_reflns_theta_full 26.07
_diffrn_reflns_theta_max 26.07
_diffrn_reflns_theta_min 1.29
_diffrn_standards_number 0
_exptl_absorpt_coefficient_mu 0.096
_exptl_absorpt_correction_T_max 0.99
_exptl_absorpt_correction_T_min 0.96
_exptl_absorpt_correction_type multi-scan
_exptl_absorpt_process_details '(SADABS; Bruker, 1999)'
_exptl_crystal_colour colourless
_exptl_crystal_density_diffrn 1.335
_exptl_crystal_density_method 'not measured'
_exptl_crystal_description Block
_exptl_crystal_F_000 528
_exptl_crystal_size_max 0.41
_exptl_crystal_size_mid 0.29
_exptl_crystal_size_min 0.20
_refine_diff_density_max 0.212
_refine_diff_density_min -0.199
_refine_ls_extinction_method none
_refine_ls_goodness_of_fit_ref 1.090
_refine_ls_hydrogen_treatment mixed
_refine_ls_matrix_type full
_refine_ls_number_parameters 169
_refine_ls_number_reflns 2432
_refine_ls_number_restraints 2
_refine_ls_restrained_S_all 1.090
_refine_ls_R_factor_all 0.1195
_refine_ls_R_factor_gt 0.0732
_refine_ls_shift/su_max 0.000
_refine_ls_shift/su_mean 0.000
_refine_ls_structure_factor_coef Fsqd
_refine_ls_weighting_details 'calc w=1/[\s^2^(Fo^2^)+(0.0648P)^2^+0.566P] where P=(Fo^2^+2Fc^2^)/3'
_refine_ls_weighting_scheme calc
_refine_ls_wR_factor_gt 0.1514
_refine_ls_wR_factor_ref 0.1701
_reflns_number_gt 1520
_reflns_number_total 2432
_reflns_threshold_expression I>2\s(I)
_cod_data_source_file hb2995.cif
_cod_data_source_block I
_cod_depositor_comments
;
The following automatic conversions were performed:
'_symmetry_cell_setting' value 'Monoclinic' changed to 'monoclinic'
according to '/home/saulius/struct/CIF-dictionaries/cif_core.dic'
dictionary named 'cif_core.dic' version 2.4.1 from 2010-06-29.

Automatic conversion script
Id: cif_fix_enum 1527 2010-12-29 10:47:43Z saulius 

The following automatic conversions were performed:

'_symmetry_cell_setting' value 'Monoclinic' changed to 'monoclinic'
according to /home/saulius/struct/CIF-dictionaries/cif_core.dic
dictionary named 'cif_core.dic' version 2.4.1 from 2010-06-29.

Automatic conversion script
Id: cif_fix_values 1715 2011-07-08 13:25:40Z adriana 
;
_cod_original_sg_symbol_H-M 'P 21/c'
_cod_database_code 2222325
_cod_database_fobs_code 2222325

loop_
_symmetry_equiv_pos_as_xyz
'x, y, z'
'-x, y+1/2, -z+1/2'
'-x, -y, -z'
'x, -y-1/2, z-1/2'

loop_
_atom_site_type_symbol
_atom_site_label
_atom_site_fract_x
_atom_site_fract_y
_atom_site_fract_z
_atom_site_U_iso_or_equiv
_atom_site_adp_type
_atom_site_calc_flag
_atom_site_refinement_flags
_atom_site_occupancy
_atom_site_disorder_assembly
_atom_site_disorder_group
C C1 0.3277(2) -0.2371(7) 1.1123(2) 0.0577(10) Uani d . 1 . .
H H1A 0.2878 -0.2249 1.1550 0.087 Uiso calc R 1 . .
H H1B 0.3826 -0.1874 1.1447 0.087 Uiso calc R 1 . .
H H1C 0.3303 -0.4029 1.0914 0.087 Uiso calc R 1 . .
C C2 0.3509(2) -0.0767(6) 0.9634(2) 0.0428(8) Uani d . 1 . .
C C3 0.4169(2) -0.2323(6) 0.9573(3) 0.0558(10) Uani d . 1 . .
H H3 0.4305 -0.3561 1.0020 0.067 Uiso calc R 1 . .
C C4 0.4628(2) -0.2049(7) 0.8849(3) 0.0578(10) Uani d . 1 . .
H H4 0.5075 -0.3099 0.8812 0.069 Uiso calc R 1 . .
C C5 0.4432(2) -0.0246(6) 0.8182(2) 0.0525(9) Uani d . 1 . .
H H5 0.4745 -0.0076 0.7696 0.063 Uiso calc R 1 . .
C C6 0.3768(2) 0.1321(6) 0.8233(2) 0.0468(8) Uani d . 1 . .
H H6 0.3637 0.2548 0.7781 0.056 Uiso calc R 1 . .
C C7 0.3297(2) 0.1078(5) 0.8954(2) 0.0378(7) Uani d . 1 . .
C C8 0.21464(19) 0.4042(5) 0.8447(2) 0.0365(7) Uani d . 1 . .
C C9 0.14682(19) 0.5534(5) 0.8782(2) 0.0356(7) Uani d . 1 . .
C C10 0.0684(2) 0.5852(6) 0.8000(2) 0.0516(9) Uani d . 1 . .
H H10A 0.0671 0.4975 0.7406 0.062 Uiso calc R 1 . .
H H10B 0.0139 0.6022 0.8198 0.062 Uiso calc R 1 . .
C C11 0.1292(2) 0.7886(6) 0.8211(2) 0.0500(9) Uani d . 1 . .
H H11A 0.1116 0.9299 0.8537 0.060 Uiso calc R 1 . .
H H11B 0.1647 0.8252 0.7745 0.060 Uiso calc R 1 . .
C C12 0.13045(19) 0.5525(5) 0.9782(2) 0.0366(7) Uani d . 1 . .
C C13 0.0787(2) 0.7537(6) 1.0116(3) 0.0559(10) Uani d . 1 . .
H H13A 0.0740 0.7263 1.0770 0.084 Uiso calc R 1 . .
H H13B 0.0233 0.7553 0.9731 0.084 Uiso calc R 1 . .
H H13C 0.1059 0.9076 1.0059 0.084 Uiso calc R 1 . .
N N2 0.16185(17) 0.3782(4) 1.03227(17) 0.0405(7) Uani d . 1 . .
O O1 0.30181(15) -0.0837(4) 1.03230(16) 0.0589(7) Uani d . 1 . .
O O2 0.22453(15) 0.4164(4) 0.76124(15) 0.0523(6) Uani d . 1 . .
O O3 0.14111(17) 0.3914(4) 1.12368(16) 0.0580(7) Uani d D 1 . .
H H3O 0.176(2) 0.300(7) 1.159(3) 0.087 Uiso d D 1 . .
N N1 0.26309(17) 0.2616(4) 0.90914(18) 0.0392(7) Uani d D 1 . .
H H1N 0.2470(19) 0.254(6) 0.9632(16) 0.047 Uiso d D 1 . .

loop_
_atom_site_aniso_label
_atom_site_aniso_U_11
_atom_site_aniso_U_22
_atom_site_aniso_U_33
_atom_site_aniso_U_12
_atom_site_aniso_U_13
_atom_site_aniso_U_23
C1 0.067(3) 0.060(2) 0.048(2) 0.008(2) 0.0146(18) 0.0174(18)
C2 0.051(2) 0.0407(17) 0.0392(18) 0.0018(16) 0.0135(15) -0.0005(15)
C3 0.061(2) 0.050(2) 0.057(2) 0.0181(19) 0.0139(19) 0.0073(17)
C4 0.058(2) 0.056(2) 0.064(3) 0.0165(19) 0.0211(19) -0.0074(19)
C5 0.055(2) 0.059(2) 0.049(2) 0.0000(19) 0.0237(17) -0.0093(18)
C6 0.054(2) 0.0429(18) 0.046(2) -0.0002(17) 0.0155(17) -0.0008(15)
C7 0.045(2) 0.0327(16) 0.0372(17) -0.0028(15) 0.0115(14) -0.0061(14)
C8 0.046(2) 0.0311(15) 0.0317(17) -0.0094(15) 0.0058(14) -0.0012(13)
C9 0.0413(18) 0.0258(14) 0.0394(17) -0.0050(14) 0.0064(14) 0.0022(13)
C10 0.049(2) 0.053(2) 0.050(2) 0.0036(18) 0.0013(16) 0.0030(17)
C11 0.065(2) 0.0338(17) 0.051(2) 0.0036(17) 0.0092(18) 0.0139(15)
C12 0.0402(19) 0.0257(14) 0.0444(18) -0.0048(14) 0.0089(14) -0.0011(13)
C13 0.068(3) 0.0383(19) 0.067(3) 0.0096(18) 0.026(2) -0.0046(17)
N2 0.0562(18) 0.0345(14) 0.0336(14) 0.0018(13) 0.0154(12) 0.0017(12)
O1 0.0641(17) 0.0655(16) 0.0524(15) 0.0226(13) 0.0245(12) 0.0235(12)
O2 0.0684(16) 0.0570(15) 0.0329(13) 0.0035(13) 0.0128(11) 0.0033(11)
O3 0.0794(19) 0.0602(16) 0.0402(14) 0.0181(14) 0.0264(12) 0.0069(11)
N1 0.0509(17) 0.0354(13) 0.0334(15) 0.0070(13) 0.0133(13) 0.0018(12)

loop_
_atom_type_symbol
_atom_type_description
_atom_type_scat_dispersion_real
_atom_type_scat_dispersion_imag
_atom_type_scat_source
C C 0.0033 0.0016 'International Tables Vol C Tables 4.2.6.8 and 6.1.1.4'
H H 0.0000 0.0000 'International Tables Vol C Tables 4.2.6.8 and 6.1.1.4'
N N 0.0061 0.0033 'International Tables Vol C Tables 4.2.6.8 and 6.1.1.4'
O O 0.0106 0.0060 'International Tables Vol C Tables 4.2.6.8 and 6.1.1.4'

loop_
_geom_angle_atom_site_label_1
_geom_angle_atom_site_label_2
_geom_angle_atom_site_label_3
_geom_angle_site_symmetry_1
_geom_angle_site_symmetry_3
_geom_angle
_geom_angle_publ_flag
O1 C1 H1A . . 109.5 ?
O1 C1 H1B . . 109.5 ?
H1A C1 H1B . . 109.5 ?
O1 C1 H1C . . 109.5 ?
H1A C1 H1C . . 109.5 ?
H1B C1 H1C . . 109.5 ?
O1 C2 C3 . . 125.3(3) ?
O1 C2 C7 . . 114.7(3) ?
C3 C2 C7 . . 120.0(3) ?
C2 C3 C4 . . 120.0(3) ?
C2 C3 H3 . . 120.0 ?
C4 C3 H3 . . 120.0 ?
C5 C4 C3 . . 120.7(3) ?
C5 C4 H4 . . 119.6 ?
C3 C4 H4 . . 119.6 ?
C4 C5 C6 . . 119.9(3) ?
C4 C5 H5 . . 120.0 ?
C6 C5 H5 . . 120.0 ?
C5 C6 C7 . . 120.4(3) ?
C5 C6 H6 . . 119.8 ?
C7 C6 H6 . . 119.8 ?
C6 C7 C2 . . 119.0(3) ?
C6 C7 N1 . . 125.1(3) ?
C2 C7 N1 . . 115.9(3) ?
O2 C8 N1 . . 122.3(3) ?
O2 C8 C9 . . 120.0(3) ?
N1 C8 C9 . . 117.7(2) ?
C12 C9 C8 . . 123.9(3) ?
C12 C9 C11 . . 117.6(3) ?
C8 C9 C11 . . 111.6(3) ?
C12 C9 C10 . . 115.7(3) ?
C8 C9 C10 . . 112.2(3) ?
C11 C9 C10 . . 57.7(2) ?
C11 C10 C9 . . 60.6(2) ?
C11 C10 H10A . . 117.7 ?
C9 C10 H10A . . 117.7 ?
C11 C10 H10B . . 117.7 ?
C9 C10 H10B . . 117.7 ?
H10A C10 H10B . . 114.8 ?
C10 C11 C9 . . 61.7(2) ?
C10 C11 H11A . . 117.6 ?
C9 C11 H11A . . 117.6 ?
C10 C11 H11B . . 117.6 ?
C9 C11 H11B . . 117.6 ?
H11A C11 H11B . . 114.7 ?
N2 C12 C9 . . 117.5(3) ?
N2 C12 C13 . . 122.7(3) ?
C9 C12 C13 . . 119.8(3) ?
C12 C13 H13A . . 109.5 ?
C12 C13 H13B . . 109.5 ?
H13A C13 H13B . . 109.5 ?
C12 C13 H13C . . 109.5 ?
H13A C13 H13C . . 109.5 ?
H13B C13 H13C . . 109.5 ?
C12 N2 O3 . . 112.9(2) ?
C2 O1 C1 . . 118.0(3) ?
N2 O3 H3O . . 107(3) ?
C8 N1 C7 . . 128.2(3) ?
C8 N1 H1N . . 114(2) ?
C7 N1 H1N . . 117(2) ?

loop_
_geom_bond_atom_site_label_1
_geom_bond_atom_site_label_2
_geom_bond_site_symmetry_2
_geom_bond_distance
_geom_bond_publ_flag
C1 O1 . 1.420(4) ?
C1 H1A . 0.9600 ?
C1 H1B . 0.9600 ?
C1 H1C . 0.9600 ?
C2 O1 . 1.362(4) ?
C2 C3 . 1.376(4) ?
C2 C7 . 1.402(4) ?
C3 C4 . 1.377(5) ?
C3 H3 . 0.9300 ?
C4 C5 . 1.369(5) ?
C4 H4 . 0.9300 ?
C5 C6 . 1.380(5) ?
C5 H5 . 0.9300 ?
C6 C7 . 1.385(4) ?
C6 H6 . 0.9300 ?
C7 N1 . 1.402(4) ?
C8 O2 . 1.229(3) ?
C8 N1 . 1.345(4) ?
C8 C9 . 1.505(4) ?
C9 C12 . 1.494(4) ?
C9 C11 . 1.525(4) ?
C9 C10 . 1.540(4) ?
C10 C11 . 1.478(5) ?
C10 H10A . 0.9700 ?
C10 H10B . 0.9700 ?
C11 H11A . 0.9700 ?
C11 H11B . 0.9700 ?
C12 N2 . 1.275(4) ?
C12 C13 . 1.507(4) ?
C13 H13A . 0.9600 ?
C13 H13B . 0.9600 ?
C13 H13C . 0.9600 ?
N2 O3 . 1.402(3) ?
O3 H3O . 0.85(4) ?
N1 H1N . 0.856(17) ?

loop_
_geom_hbond_atom_site_label_D
_geom_hbond_atom_site_label_H
_geom_hbond_atom_site_label_A
_geom_hbond_site_symmetry_A
_geom_hbond_distance_DH
_geom_hbond_distance_HA
_geom_hbond_distance_DA
_geom_hbond_angle_DHA
N1 H1N N2 . 0.856(17) 1.94(2) 2.670(3) 142(3)
O3 H3O O2 4_566 0.85(4) 1.93(2) 2.751(3) 162(4)

loop_
_geom_torsion_atom_site_label_1
_geom_torsion_atom_site_label_2
_geom_torsion_atom_site_label_3
_geom_torsion_atom_site_label_4
_geom_torsion_site_symmetry_1
_geom_torsion_site_symmetry_2
_geom_torsion_site_symmetry_3
_geom_torsion_site_symmetry_4
_geom_torsion
_geom_torsion_publ_flag
O1 C2 C3 C4 . . . . -179.1(3) ?
C7 C2 C3 C4 . . . . 0.8(5) ?
C2 C3 C4 C5 . . . . -0.4(6) ?
C3 C4 C5 C6 . . . . 0.1(6) ?
C4 C5 C6 C7 . . . . -0.2(5) ?
C5 C6 C7 C2 . . . . 0.6(5) ?
C5 C6 C7 N1 . . . . 177.7(3) ?
O1 C2 C7 C6 . . . . 179.0(3) ?
C3 C2 C7 C6 . . . . -0.9(5) ?
O1 C2 C7 N1 . . . . 1.7(4) ?
C3 C2 C7 N1 . . . . -178.2(3) ?
O2 C8 C9 C12 . . . . -179.5(3) ?
N1 C8 C9 C12 . . . . 0.1(4) ?
O2 C8 C9 C11 . . . . -29.2(4) ?
N1 C8 C9 C11 . . . . 150.4(3) ?
O2 C8 C9 C10 . . . . 33.5(4) ?
N1 C8 C9 C10 . . . . -146.9(3) ?
C12 C9 C10 C11 . . . . 107.8(3) ?
C8 C9 C10 C11 . . . . -102.3(3) ?
C12 C9 C11 C10 . . . . -104.3(3) ?
C8 C9 C11 C10 . . . . 103.3(3) ?
C8 C9 C12 N2 . . . . -16.4(4) ?
C11 C9 C12 N2 . . . . -165.1(3) ?
C10 C9 C12 N2 . . . . 129.6(3) ?
C8 C9 C12 C13 . . . . 163.4(3) ?
C11 C9 C12 C13 . . . . 14.7(4) ?
C10 C9 C12 C13 . . . . -50.6(4) ?
C9 C12 N2 O3 . . . . -178.6(2) ?
C13 C12 N2 O3 . . . . 1.7(4) ?
C3 C2 O1 C1 . . . . 10.3(5) ?
C7 C2 O1 C1 . . . . -169.6(3) ?
O2 C8 N1 C7 . . . . -0.4(5) ?
C9 C8 N1 C7 . . . . -179.9(3) ?
C6 C7 N1 C8 . . . . 23.1(5) ?
C2 C7 N1 C8 . . . . -159.8(3) ?

loop_
_cod_related_entry_id
_cod_related_entry_database
_cod_related_entry_code
1 ChemSpider 24742606
